data_8101738
loop_
_publ_author_name
'F.-L. Yang'
'T. Win'
'S. Bittner'

_publ_section_title
;
Crystal structure of 2-chloro-3-(N-acetyl)phenylamino- 1,4-naphthoquinone, 
C~18~H~12~ClNO~3~
;
_journal_issue 2
_journal_name_full 'Zeitschrift f\"ur Kristallographie - New Crystal Structures'
_journal_page_first 173
_journal_page_last 174
_journal_volume 220
_journal_year 2005
_chemical_formula_sum 'C18 H12 Cl N O3'
_chemical_formula_weight 325.74
_chemical_melting_point 407.5(5)
_chemical_name_systematic
; 
 2-chloro-3-(N-acetyl)phenylamino-1,4-naphthoquinone
;
_space_group_IT_number 14
_symmetry_cell_setting monoclinic
_symmetry_space_group_name_Hall '-P 2ybc'
_symmetry_space_group_name_H-M 'P 1 21/c 1'
_atom_sites_solution_hydrogens geom
_atom_sites_solution_primary direct
_atom_sites_solution_secondary difmap
_audit_creation_method SHELXL-97
_cell_angle_alpha 90.00
_cell_angle_beta 97.83(3)
_cell_angle_gamma 90.00
_cell_formula_units_Z 4
_cell_length_a 15.196(3)
_cell_length_b 13.430(3)
_cell_length_c 7.3600(15)
_cell_measurement_reflns_used 3428
_cell_measurement_temperature 120(2)
_cell_measurement_theta_max 27.48
_cell_measurement_theta_min 2.55
_cell_volume 1488.0(5)
_computing_cell_refinement HKL
_computing_data_collection 'Collect package (Bruker Nonius)'
_computing_data_reduction HKL
_computing_structure_refinement 'SHELXL-97 (Sheldrick, 1997)'
_computing_structure_solution 'SHELXS-97 (Sheldrick, 1990)'
_diffrn_ambient_temperature 293(2)
_diffrn_measured_fraction_theta_full 0.998
_diffrn_measured_fraction_theta_max 0.998
_diffrn_measurement_device_type 'Nonius KappaCCD'
_diffrn_measurement_method phi/omega
_diffrn_radiation_monochromator graphite
_diffrn_radiation_source 'fine-focus sealed tube'
_diffrn_radiation_type MoK\a
_diffrn_radiation_wavelength 0.71073
_diffrn_reflns_av_R_equivalents 0.0000
_diffrn_reflns_av_sigmaI/netI 0.0366
_diffrn_reflns_limit_h_max 18
_diffrn_reflns_limit_h_min -18
_diffrn_reflns_limit_k_max 0
_diffrn_reflns_limit_k_min -16
_diffrn_reflns_limit_l_max 8
_diffrn_reflns_limit_l_min 0
_diffrn_reflns_number 2715
_diffrn_reflns_theta_full 25.35
_diffrn_reflns_theta_max 25.35
_diffrn_reflns_theta_min 3.03
_exptl_absorpt_coefficient_mu 0.271
_exptl_absorpt_correction_type none
_exptl_crystal_colour yellow
_exptl_crystal_density_diffrn 1.454
_exptl_crystal_density_method 'not measured'
_exptl_crystal_description needle
_exptl_crystal_F_000 672
_exptl_crystal_size_max 0.3
_exptl_crystal_size_mid 0.1
_exptl_crystal_size_min 0.1
_refine_diff_density_max 0.211
_refine_diff_density_min -0.269
_refine_diff_density_rms 0.055
_refine_ls_extinction_method none
_refine_ls_goodness_of_fit_ref 1.041
_refine_ls_hydrogen_treatment mixed
_refine_ls_matrix_type full
_refine_ls_number_parameters 209
_refine_ls_number_reflns 2715
_refine_ls_number_restraints 0
_refine_ls_restrained_S_all 1.041
_refine_ls_R_factor_all 0.0588
_refine_ls_R_factor_gt 0.0420
_refine_ls_shift/su_max 0.007
_refine_ls_shift/su_mean 0.001
_refine_ls_structure_factor_coef Fsqd
_refine_ls_weighting_details 'calc w=1/[\s^2^(Fo^2^)+(0.0618P)^2^+0.4498P] where P=(Fo^2^+2Fc^2^)/3'
_refine_ls_weighting_scheme calc
_refine_ls_wR_factor_gt 0.0998
_refine_ls_wR_factor_ref 0.1091
_reflns_number_gt 2153
_reflns_number_total 2715
_reflns_threshold_expression >2sigma(I)
_cod_data_source_file 1267-1478.cff
_cod_data_source_block b8
_cod_depositor_comments
;
The following automatic conversions were performed:

'_chemical_melting_point' value '407-408 K' was changed to '407.5(5)'
- the average value was taken and precision was estimated.

Automatic conversion script
Id: cif_fix_values 1569 2011-02-09 13:29:24Z adriana 
;
_cod_original_sg_symbol_H-M P2(1)/c
_cod_database_code 8101738

loop_
_symmetry_equiv_pos_as_xyz
'x, y, z'
'-x, y+1/2, -z+1/2'
'-x, -y, -z'
'x, -y-1/2, z-1/2'

loop_
_atom_site_label
_atom_site_type_symbol
_atom_site_fract_x
_atom_site_fract_y
_atom_site_fract_z
_atom_site_U_iso_or_equiv
_atom_site_adp_type
_atom_site_occupancy
_atom_site_symmetry_multiplicity
_atom_site_Wyckoff_symbol
_atom_site_calc_flag
_atom_site_refinement_flags
_atom_site_disorder_assembly
_atom_site_disorder_group
Cl1 Cl 0.10922(3) 0.38826(4) 0.01227(7) 0.02800(17) Uani 1 4 e d . . .
O1 O 0.19456(9) 0.19598(11) -0.0127(2) 0.0298(4) Uani 1 4 e d . . .
O2 O 0.39488(10) 0.49748(11) -0.1983(2) 0.0364(4) Uani 1 4 e d . . .
O3 O 0.32980(10) 0.57681(11) 0.1530(2) 0.0343(4) Uani 1 4 e d . . .
N1 N 0.23258(10) 0.54537(12) -0.1003(2) 0.0231(4) Uani 1 4 e d . . .
C1 C 0.21174(12) 0.36885(15) -0.0552(3) 0.0217(4) Uani 1 4 e d . . .
C2 C 0.24087(13) 0.26264(15) -0.0597(3) 0.0216(4) Uani 1 4 e d . . .
C3 C 0.32924(13) 0.24387(15) -0.1179(3) 0.0218(4) Uani 1 4 e d . . .
C4 C 0.35711(13) 0.14601(15) -0.1358(3) 0.0245(4) Uani 1 4 e d . . .
H4 H 0.3200 0.0935 -0.1147 0.029 Uiso 1 4 e calc R . .
C5 C 0.44059(14) 0.12701(16) -0.1853(3) 0.0279(5) Uani 1 4 e d . . .
H5 H 0.4592 0.0617 -0.1976 0.033 Uiso 1 4 e calc R . .
C6 C 0.49641(14) 0.20547(16) -0.2163(3) 0.0285(5) Uani 1 4 e d . . .
H6 H 0.5526 0.1923 -0.2474 0.034 Uiso 1 4 e calc R . .
C7 C 0.46891(13) 0.30326(16) -0.2012(3) 0.0258(5) Uani 1 4 e d . . .
H7 H 0.5064 0.3555 -0.2226 0.031 Uiso 1 4 e calc R . .
C8 C 0.38489(13) 0.32284(15) -0.1539(3) 0.0219(4) Uani 1 4 e d . . .
C9 C 0.35293(13) 0.42760(16) -0.1509(3) 0.0243(5) Uani 1 4 e d . . .
C10 C 0.26250(13) 0.44497(14) -0.0962(3) 0.0219(4) Uani 1 4 e d . . .
C11 C 0.16513(13) 0.57408(15) -0.2487(3) 0.0235(4) Uani 1 4 e d . . .
C12 C 0.09022(13) 0.62561(16) -0.2135(3) 0.0281(5) Uani 1 4 e d . . .
H12 H 0.0830 0.6421 -0.0937 0.034 Uiso 1 4 e calc R . .
C13 C 0.02608(14) 0.65256(17) -0.3579(3) 0.0330(5) Uani 1 4 e d . . .
H13 H -0.0234 0.6888 -0.3349 0.040 Uiso 1 4 e calc R . .
C14 C 0.03535(16) 0.62585(17) -0.5349(3) 0.0366(6) Uani 1 4 e d . . .
H14 H -0.0083 0.6431 -0.6310 0.044 Uiso 1 4 e calc R . .
C15 C 0.10941(17) 0.57354(17) -0.5697(3) 0.0368(6) Uani 1 4 e d . . .
H15 H 0.1155 0.5554 -0.6893 0.044 Uiso 1 4 e calc R . .
C16 C 0.17500(15) 0.54781(16) -0.4267(3) 0.0302(5) Uani 1 4 e d . . .
H16 H 0.2252 0.5132 -0.4506 0.036 Uiso 1 4 e calc R . .
C17 C 0.27924(13) 0.61055(16) 0.0242(3) 0.0259(5) Uani 1 4 e d . . .
C18 C 0.26523(16) 0.71963(16) -0.0076(3) 0.0345(5) Uani 1 4 e d . . .
H18A H 0.2125 0.7403 0.0407 0.052 Uiso 1 4 e calc R . .
H18B H 0.2587 0.7331 -0.1368 0.052 Uiso 1 4 e calc R . .
H18C H 0.3155 0.7556 0.0530 0.052 Uiso 1 4 e calc R . .

loop_
_atom_site_aniso_label
_atom_site_aniso_U_11
_atom_site_aniso_U_22
_atom_site_aniso_U_33
_atom_site_aniso_U_23
_atom_site_aniso_U_13
_atom_site_aniso_U_12
Cl1 0.0238(3) 0.0281(3) 0.0334(3) -0.0014(2) 0.0085(2) 0.0000(2)
O1 0.0289(8) 0.0226(8) 0.0385(9) 0.0034(6) 0.0069(6) -0.0043(6)
O2 0.0314(8) 0.0226(8) 0.0581(11) 0.0039(7) 0.0161(7) -0.0037(7)
O3 0.0349(8) 0.0299(8) 0.0351(9) -0.0008(7) -0.0061(7) 0.0018(7)
N1 0.0236(9) 0.0172(9) 0.0276(9) -0.0019(7) 0.0001(7) 0.0016(7)
C1 0.0203(10) 0.0233(11) 0.0210(10) -0.0002(8) 0.0005(8) 0.0014(8)
C2 0.0237(10) 0.0215(11) 0.0184(10) 0.0010(8) -0.0017(8) -0.0020(8)
C3 0.0238(10) 0.0227(10) 0.0178(10) 0.0004(8) -0.0010(8) -0.0006(8)
C4 0.0285(11) 0.0214(11) 0.0231(10) 0.0006(9) 0.0015(8) -0.0023(8)
C5 0.0331(11) 0.0232(11) 0.0262(11) -0.0024(9) 0.0003(9) 0.0036(9)
C6 0.0247(11) 0.0336(13) 0.0269(11) -0.0037(9) 0.0020(8) 0.0050(9)
C7 0.0227(10) 0.0291(12) 0.0255(10) -0.0005(9) 0.0021(8) -0.0024(9)
C8 0.0224(10) 0.0222(11) 0.0204(10) 0.0005(8) 0.0004(8) 0.0002(8)
C9 0.0230(10) 0.0223(11) 0.0277(11) -0.0006(9) 0.0039(8) -0.0024(9)
C10 0.0237(10) 0.0180(10) 0.0232(10) -0.0007(8) 0.0009(8) 0.0016(8)
C11 0.0260(10) 0.0168(10) 0.0268(11) 0.0016(8) 0.0010(8) -0.0015(8)
C12 0.0274(11) 0.0290(12) 0.0281(11) 0.0021(9) 0.0045(9) 0.0009(9)
C13 0.0287(11) 0.0274(12) 0.0418(13) 0.0079(10) 0.0008(9) 0.0010(9)
C14 0.0414(14) 0.0268(12) 0.0370(13) 0.0079(10) -0.0115(10) -0.0072(10)
C15 0.0577(16) 0.0246(12) 0.0262(12) -0.0020(10) -0.0009(10) -0.0059(11)
C16 0.0401(12) 0.0197(11) 0.0311(12) -0.0019(9) 0.0059(9) 0.0020(9)
C17 0.0266(11) 0.0244(11) 0.0270(11) -0.0025(9) 0.0049(9) -0.0004(9)
C18 0.0447(14) 0.0217(12) 0.0346(13) -0.0058(9) -0.0039(10) -0.0004(10)

loop_
_atom_type_symbol
_atom_type_description
_atom_type_scat_dispersion_real
_atom_type_scat_dispersion_imag
_atom_type_scat_source
C C 0.0033 0.0016 'International Tables Vol C Tables 4.2.6.8 and 6.1.1.4'
H H 0.0000 0.0000 'International Tables Vol C Tables 4.2.6.8 and 6.1.1.4'
N N 0.0061 0.0033 'International Tables Vol C Tables 4.2.6.8 and 6.1.1.4'
O O 0.0106 0.0060 'International Tables Vol C Tables 4.2.6.8 and 6.1.1.4'
Cl Cl 0.1484 0.1585 'International Tables Vol C Tables 4.2.6.8 and 6.1.1.4'

loop_
_geom_angle_atom_site_label_1
_geom_angle_atom_site_label_2
_geom_angle_atom_site_label_3
_geom_angle
_geom_angle_site_symmetry_1
_geom_angle_site_symmetry_3
_geom_angle_publ_flag
C17 N1 C10 116.76(16) . . ?
C17 N1 C11 125.17(16) . . ?
C10 N1 C11 117.45(15) . . ?
C10 C1 C2 122.80(18) . . ?
C10 C1 Cl1 121.46(16) . . ?
C2 C1 Cl1 115.72(14) . . ?
O1 C2 C3 122.49(18) . . ?
O1 C2 C1 120.72(18) . . ?
C3 C2 C1 116.76(17) . . ?
C4 C3 C8 119.75(18) . . ?
C4 C3 C2 119.08(18) . . ?
C8 C3 C2 121.18(18) . . ?
C5 C4 C3 119.88(19) . . ?
C5 C4 H4 120.1 . . ?
C3 C4 H4 120.1 . . ?
C4 C5 C6 120.2(2) . . ?
C4 C5 H5 119.9 . . ?
C6 C5 H5 119.9 . . ?
C7 C6 C5 120.5(2) . . ?
C7 C6 H6 119.8 . . ?
C5 C6 H6 119.8 . . ?
C6 C7 C8 119.7(2) . . ?
C6 C7 H7 120.2 . . ?
C8 C7 H7 120.2 . . ?
C7 C8 C3 120.04(18) . . ?
C7 C8 C9 119.59(18) . . ?
C3 C8 C9 120.30(18) . . ?
O2 C9 C8 122.79(18) . . ?
O2 C9 C10 119.55(18) . . ?
C8 C9 C10 117.57(17) . . ?
C1 C10 N1 122.42(18) . . ?
C1 C10 C9 121.18(17) . . ?
N1 C10 C9 116.31(17) . . ?
C16 C11 C12 120.10(19) . . ?
C16 C11 N1 119.37(18) . . ?
C12 C11 N1 120.52(18) . . ?
C11 C12 C13 119.7(2) . . ?
C11 C12 H12 120.1 . . ?
C13 C12 H12 120.1 . . ?
C14 C13 C12 120.3(2) . . ?
C14 C13 H13 119.8 . . ?
C12 C13 H13 119.8 . . ?
C13 C14 C15 119.9(2) . . ?
C13 C14 H14 120.0 . . ?
C15 C14 H14 120.0 . . ?
C14 C15 C16 120.3(2) . . ?
C14 C15 H15 119.8 . . ?
C16 C15 H15 119.8 . . ?
C11 C16 C15 119.6(2) . . ?
C11 C16 H16 120.2 . . ?
C15 C16 H16 120.2 . . ?
O3 C17 N1 119.21(19) . . ?
O3 C17 C18 123.06(19) . . ?
N1 C17 C18 117.74(17) . . ?
C17 C18 H18A 109.5 . . ?
C17 C18 H18B 109.5 . . ?
H18A C18 H18B 109.5 . . ?
C17 C18 H18C 109.5 . . ?
H18A C18 H18C 109.5 . . ?
H18B C18 H18C 109.5 . . ?

loop_
_geom_bond_atom_site_label_1
_geom_bond_atom_site_label_2
_geom_bond_distance
_geom_bond_site_symmetry_2
_geom_bond_publ_flag
Cl1 C1 1.718(2) . ?
O1 C2 1.218(2) . ?
O2 C9 1.212(2) . ?
O3 C17 1.223(2) . ?
N1 C17 1.390(3) . ?
N1 C10 1.422(2) . ?
N1 C11 1.445(2) . ?
C1 C10 1.340(3) . ?
C1 C2 1.495(3) . ?
C2 C3 1.486(3) . ?
C3 C4 1.393(3) . ?
C3 C8 1.404(3) . ?
C4 C5 1.390(3) . ?
C4 H4 0.9300 . ?
C5 C6 1.391(3) . ?
C5 H5 0.9300 . ?
C6 C7 1.387(3) . ?
C6 H6 0.9300 . ?
C7 C8 1.393(3) . ?
C7 H7 0.9300 . ?
C8 C9 1.490(3) . ?
C9 C10 1.502(3) . ?
C11 C16 1.385(3) . ?
C11 C12 1.387(3) . ?
C12 C13 1.388(3) . ?
C12 H12 0.9300 . ?
C13 C14 1.377(3) . ?
C13 H13 0.9300 . ?
C14 C15 1.380(4) . ?
C14 H14 0.9300 . ?
C15 C16 1.391(3) . ?
C15 H15 0.9300 . ?
C16 H16 0.9300 . ?
C17 C18 1.494(3) . ?
C18 H18A 0.9600 . ?
C18 H18B 0.9600 . ?
C18 H18C 0.9600 . ?

loop_
_geom_torsion_atom_site_label_1
_geom_torsion_atom_site_label_2
_geom_torsion_atom_site_label_3
_geom_torsion_atom_site_label_4
_geom_torsion
_geom_torsion_site_symmetry_1
_geom_torsion_site_symmetry_2
_geom_torsion_site_symmetry_3
_geom_torsion_site_symmetry_4
_geom_torsion_publ_flag
C10 C1 C2 O1 176.32(18) . . . . ?
Cl1 C1 C2 O1 -2.0(2) . . . . ?
C10 C1 C2 C3 -1.8(3) . . . . ?
Cl1 C1 C2 C3 179.91(13) . . . . ?
O1 C2 C3 C4 6.0(3) . . . . ?
C1 C2 C3 C4 -175.91(17) . . . . ?
O1 C2 C3 C8 -173.63(18) . . . . ?
C1 C2 C3 C8 4.4(3) . . . . ?
C8 C3 C4 C5 1.4(3) . . . . ?
C2 C3 C4 C5 -178.26(17) . . . . ?
C3 C4 C5 C6 0.2(3) . . . . ?
C4 C5 C6 C7 -1.1(3) . . . . ?
C5 C6 C7 C8 0.3(3) . . . . ?
C6 C7 C8 C3 1.4(3) . . . . ?
C6 C7 C8 C9 -175.62(18) . . . . ?
C4 C3 C8 C7 -2.2(3) . . . . ?
C2 C3 C8 C7 177.44(17) . . . . ?
C4 C3 C8 C9 174.76(18) . . . . ?
C2 C3 C8 C9 -5.6(3) . . . . ?
C7 C8 C9 O2 4.4(3) . . . . ?
C3 C8 C9 O2 -172.62(19) . . . . ?
C7 C8 C9 C10 -179.07(17) . . . . ?
C3 C8 C9 C10 3.9(3) . . . . ?
C2 C1 C10 N1 176.85(17) . . . . ?
Cl1 C1 C10 N1 -4.9(3) . . . . ?
C2 C1 C10 C9 0.3(3) . . . . ?
Cl1 C1 C10 C9 178.57(14) . . . . ?
C17 N1 C10 C1 117.6(2) . . . . ?
C11 N1 C10 C1 -71.0(3) . . . . ?
C17 N1 C10 C9 -65.8(2) . . . . ?
C11 N1 C10 C9 105.7(2) . . . . ?
O2 C9 C10 C1 175.4(2) . . . . ?
C8 C9 C10 C1 -1.3(3) . . . . ?
O2 C9 C10 N1 -1.4(3) . . . . ?
C8 C9 C10 N1 -178.02(16) . . . . ?
C17 N1 C11 C16 123.2(2) . . . . ?
C10 N1 C11 C16 -47.4(3) . . . . ?
C17 N1 C11 C12 -58.1(3) . . . . ?
C10 N1 C11 C12 131.2(2) . . . . ?
C16 C11 C12 C13 -1.3(3) . . . . ?
N1 C11 C12 C13 -179.98(18) . . . . ?
C11 C12 C13 C14 1.9(3) . . . . ?
C12 C13 C14 C15 -1.1(3) . . . . ?
C13 C14 C15 C16 -0.2(3) . . . . ?
C12 C11 C16 C15 0.1(3) . . . . ?
N1 C11 C16 C15 178.72(19) . . . . ?
C14 C15 C16 C11 0.7(3) . . . . ?
C10 N1 C17 O3 -15.1(3) . . . . ?
C11 N1 C17 O3 174.20(19) . . . . ?
C10 N1 C17 C18 164.57(19) . . . . ?
C11 N1 C17 C18 -6.2(3) . . . . ?

loop_
_cod_related_entry_id
_cod_related_entry_database
_cod_related_entry_code
1 ChemSpider 214272
